data_7046798
loop_
_publ_author_name
'Ziesak, Alexandra'
'Steuer, Lena'
'Kaifer, Elisabeth'
'Wagner, Norbert'
'Beck, Johannes'
'Wadepohl, Hubert'
'Himmel, Hans-J\"org'

_publ_section_title
;
 Intramolecular metal-ligand electron transfer triggered by co-ligand
 substitution.
;
_journal_issue 28
_journal_name_full 'Dalton transactions (Cambridge, England : 2003)'
_journal_page_first 9430
_journal_page_last 9441
_journal_paper_doi 10.1039/c8dt01234b
_journal_volume 47
_journal_year 2018
_chemical_formula_sum 'C36 H60 Cl2 Cu2 F12 N14 Sb2'
_chemical_formula_weight 1358.46
_space_group_crystal_system monoclinic
_space_group_IT_number 14
_space_group_name_Hall '-P 2yn'
_space_group_name_H-M_alt 'P 1 21/n 1'
_symmetry_space_group_name_Hall '-P 2yn'
_symmetry_space_group_name_H-M 'P 1 21/n 1'
_atom_sites_solution_hydrogens geom
_audit_creation_method SHELXL-2016/6
_audit_update_record
;
2017-07-19 deposited with the CCDC.
2018-06-21 downloaded from the CCDC.
;
_cell_angle_alpha 90
_cell_angle_beta 93.36(3)
_cell_angle_gamma 90
_cell_formula_units_Z 2
_cell_length_a 12.210(2)
_cell_length_b 17.004(3)
_cell_length_c 12.728(3)
_cell_measurement_reflns_used 7716
_cell_measurement_temperature 120
_cell_measurement_theta_max 30.06
_cell_measurement_theta_min 2.00
_cell_volume 2638.0(9)
_computing_cell_refinement 'DENZO/SKALEPACK (Bruker AXS, 1997-2009)'
_computing_data_collection 'COLLECT (Bruker AXS, 1997-2009)'
_computing_data_reduction 'DENZO/SKALEPACK (Bruker AXS, 1997-2009)'
_computing_molecular_graphics 'XPMA (Zsolnai, Huttner, 1994)'
_computing_publication_material 'SHELXL-2016/6 (Sheldrick, 2016)'
_computing_structure_refinement 'SHELXL-2016/6 (Sheldrick, 2016)'
_computing_structure_solution 'SHELXS-2016 (sheldrick 2016)'
_diffrn_ambient_temperature 120
_diffrn_measured_fraction_theta_full 1.000
_diffrn_measured_fraction_theta_max 0.999
_diffrn_measurement_device_type 'NONIUS KAPPA CCD'
_diffrn_measurement_method 'O-Scan    '
_diffrn_radiation_source 'fine-focus sealed tube'
_diffrn_radiation_type MoK\a
_diffrn_radiation_wavelength 0.71073
_diffrn_reflns_av_R_equivalents 0.0637
_diffrn_reflns_av_unetI/netI 0.0557
_diffrn_reflns_Laue_measured_fraction_full 1.000
_diffrn_reflns_Laue_measured_fraction_max 0.999
_diffrn_reflns_limit_h_max 17
_diffrn_reflns_limit_h_min -17
_diffrn_reflns_limit_k_max 23
_diffrn_reflns_limit_k_min -23
_diffrn_reflns_limit_l_max 17
_diffrn_reflns_limit_l_min -17
_diffrn_reflns_number 43282
_diffrn_reflns_point_group_measured_fraction_full 1.000
_diffrn_reflns_point_group_measured_fraction_max 0.999
_diffrn_reflns_theta_full 25.242
_diffrn_reflns_theta_max 30.060
_diffrn_reflns_theta_min 2.001
_exptl_absorpt_coefficient_mu 1.994
_exptl_absorpt_correction_T_max 0.636
_exptl_absorpt_correction_T_min 0.542
_exptl_absorpt_correction_type empirical
_exptl_absorpt_process_details SADABS
_exptl_crystal_colour 'dark green'
_exptl_crystal_density_diffrn 1.710
_exptl_crystal_description 'box shaped'
_exptl_crystal_F_000 1352
_exptl_crystal_size_max 0.350
_exptl_crystal_size_mid 0.250
_exptl_crystal_size_min 0.250
_refine_diff_density_max 1.017
_refine_diff_density_min -0.720
_refine_diff_density_rms 0.114
_refine_ls_extinction_method none
_refine_ls_goodness_of_fit_ref 1.014
_refine_ls_hydrogen_treatment constr
_refine_ls_matrix_type full
_refine_ls_number_parameters 315
_refine_ls_number_reflns 7716
_refine_ls_number_restraints 0
_refine_ls_restrained_S_all 1.014
_refine_ls_R_factor_all 0.0759
_refine_ls_R_factor_gt 0.0396
_refine_ls_shift/su_max 0.002
_refine_ls_shift/su_mean 0.000
_refine_ls_structure_factor_coef Fsqd
_refine_ls_weighting_details 'w=1/[\s^2^(Fo^2^)+(0.0496P)^2^+0.7129P] where P=(Fo^2^+2Fc^2^)/3'
_refine_ls_weighting_scheme calc
_refine_ls_wR_factor_gt 0.0861
_refine_ls_wR_factor_ref 0.1003
_reflns_Friedel_coverage 0.000
_reflns_number_gt 5346
_reflns_number_total 7716
_reflns_threshold_expression 'I > 2\s(I)'
_cod_data_source_file c8dt01234b2.cif
_cod_data_source_block az329a
_cod_depositor_comments 'Adding full bibliography for 7046798--7046801.cif.'
_cod_database_code 7046798
_shelx_shelxl_version_number 2016/6
_shelx_space_group_comment
;
The symmetry employed for this shelxl refinement is uniquely defined
by the following loop, which should always be used as a source of
symmetry information in preference to the above space-group names.
They are only intended as comments.
;
_shelx_estimated_absorpt_t_min 0.542
_shelx_estimated_absorpt_t_max 0.636

loop_
_space_group_symop_operation_xyz
'x, y, z'
'-x+1/2, y+1/2, -z+1/2'
'-x, -y, -z'
'x-1/2, -y-1/2, z-1/2'

loop_
_atom_site_label
_atom_site_type_symbol
_atom_site_fract_x
_atom_site_fract_y
_atom_site_fract_z
_atom_site_U_iso_or_equiv
_atom_site_adp_type
_atom_site_occupancy
_atom_site_site_symmetry_order
_atom_site_calc_flag
_atom_site_refinement_flags_posn
_atom_site_refinement_flags_adp
Sb1 Sb 0.69662(2) 0.02603(2) 0.25957(2) 0.02862(7) Uani 1 1 d . .
Cu1 Cu 0.61877(3) 0.33585(2) 0.70293(3) 0.02219(9) Uani 1 1 d . .
Cl1 Cl 0.75017(6) 0.24689(4) 0.66603(6) 0.02942(17) Uani 1 1 d . .
F1 F 0.72447(19) 0.12096(14) 0.3291(2) 0.0683(8) Uani 1 1 d . .
F2 F 0.7894(3) -0.02568(19) 0.3577(2) 0.0908(11) Uani 1 1 d . .
F3 F 0.66426(18) -0.06910(12) 0.19256(18) 0.0525(6) Uani 1 1 d . .
F4 F 0.6028(2) 0.07671(15) 0.16211(18) 0.0660(7) Uani 1 1 d . .
F5 F 0.8142(2) 0.04166(16) 0.1760(2) 0.0758(8) Uani 1 1 d . .
F6 F 0.5799(2) 0.01153(14) 0.34574(17) 0.0566(6) Uani 1 1 d . .
N1 N 0.51780(19) 0.34435(13) 0.56575(17) 0.0199(5) Uani 1 1 d . .
N2 N 0.5496(2) 0.27934(14) 0.40707(19) 0.0277(6) Uani 1 1 d . .
N3 N 0.4415(2) 0.22183(15) 0.5295(2) 0.0319(6) Uani 1 1 d . .
N4 N 0.63168(19) 0.45067(13) 0.66857(17) 0.0196(5) Uani 1 1 d . .
N5 N 0.8032(2) 0.51038(14) 0.67560(19) 0.0244(5) Uani 1 1 d . .
N6 N 0.6911(2) 0.52415(14) 0.81682(18) 0.0277(6) Uani 1 1 d . .
N7 N 0.5694(2) 0.30595(14) 0.84394(18) 0.0249(5) Uani 1 1 d . .
C1 C 0.5051(2) 0.41840(15) 0.5275(2) 0.0182(5) Uani 1 1 d . .
C2 C 0.5686(2) 0.47890(15) 0.5892(2) 0.0182(5) Uani 1 1 d . .
C3 C 0.5597(2) 0.55860(16) 0.5599(2) 0.0198(6) Uani 1 1 d . .
H3 H 0.598064 0.596408 0.600002 0.024 Uiso 1 1 calc R U
C4 C 0.5009(2) 0.28271(15) 0.4993(2) 0.0233(6) Uani 1 1 d . .
C5 C 0.6468(3) 0.32702(19) 0.3888(2) 0.0331(7) Uani 1 1 d . .
H5A H 0.624272 0.376142 0.357208 0.050 Uiso 1 1 calc R U
H5B H 0.692723 0.299325 0.342584 0.050 Uiso 1 1 calc R U
H5C H 0.686857 0.336819 0.454636 0.050 Uiso 1 1 calc R U
C6 C 0.4966(3) 0.2440(2) 0.3124(3) 0.0447(9) Uani 1 1 d . .
H6A H 0.539276 0.200053 0.290835 0.067 Uiso 1 1 calc R U
H6B H 0.491298 0.282347 0.256956 0.067 Uiso 1 1 calc R U
H6C H 0.424397 0.226365 0.327165 0.067 Uiso 1 1 calc R U
C7 C 0.3742(3) 0.2291(2) 0.6210(3) 0.0444(9) Uani 1 1 d . .
H7A H 0.415794 0.211869 0.683078 0.067 Uiso 1 1 calc R U
H7B H 0.309653 0.197226 0.610356 0.067 Uiso 1 1 calc R U
H7C H 0.353225 0.283087 0.629283 0.067 Uiso 1 1 calc R U
C8 C 0.4617(3) 0.14172(19) 0.4944(3) 0.0509(10) Uani 1 1 d . .
H8A H 0.402687 0.125263 0.446245 0.076 Uiso 1 1 calc R U
H8B H 0.466401 0.107093 0.554033 0.076 Uiso 1 1 calc R U
H8C H 0.529447 0.140121 0.459714 0.076 Uiso 1 1 calc R U
C9 C 0.7093(2) 0.49812(16) 0.7213(2) 0.0217(6) Uani 1 1 d . .
C10 C 0.8310(3) 0.46354(19) 0.5840(2) 0.0320(7) Uani 1 1 d . .
H10A H 0.805322 0.410622 0.591850 0.048 Uiso 1 1 calc R U
H10B H 0.909118 0.463211 0.578876 0.048 Uiso 1 1 calc R U
H10C H 0.796664 0.486160 0.521237 0.048 Uiso 1 1 calc R U
C11 C 0.8736(3) 0.57898(19) 0.6978(3) 0.0397(8) Uani 1 1 d . .
H11A H 0.834587 0.617074 0.736872 0.060 Uiso 1 1 calc R U
H11B H 0.893774 0.601879 0.632753 0.060 Uiso 1 1 calc R U
H11C H 0.938560 0.562906 0.738326 0.060 Uiso 1 1 calc R U
C12 C 0.5796(3) 0.5276(2) 0.8530(3) 0.0401(9) Uani 1 1 d . .
H12A H 0.527670 0.521145 0.793962 0.060 Uiso 1 1 calc R U
H12B H 0.568103 0.577518 0.885675 0.060 Uiso 1 1 calc R U
H12C H 0.569806 0.486233 0.902947 0.060 Uiso 1 1 calc R U
C13 C 0.7788(3) 0.5394(2) 0.8978(3) 0.0413(9) Uani 1 1 d . .
H13A H 0.845713 0.515732 0.877263 0.062 Uiso 1 1 calc R U
H13B H 0.759148 0.517269 0.963461 0.062 Uiso 1 1 calc R U
H13C H 0.789111 0.595077 0.905635 0.062 Uiso 1 1 calc R U
C14 C 0.6330(3) 0.26401(18) 0.9118(2) 0.0289(7) Uani 1 1 d . .
H14 H 0.706163 0.256586 0.897709 0.035 Uiso 1 1 calc R U
C15 C 0.5951(3) 0.2310(2) 1.0023(2) 0.0356(8) Uani 1 1 d . .
H15 H 0.641887 0.202006 1.047721 0.043 Uiso 1 1 calc R U
C16 C 0.4875(3) 0.24168(19) 1.0238(2) 0.0342(7) Uani 1 1 d . .
H16 H 0.459658 0.219047 1.083148 0.041 Uiso 1 1 calc R U
C17 C 0.4207(3) 0.28668(19) 0.9558(2) 0.0320(7) Uani 1 1 d . .
H17 H 0.347608 0.295534 0.968983 0.038 Uiso 1 1 calc R U
C18 C 0.4651(3) 0.31798(19) 0.8681(2) 0.0310(7) Uani 1 1 d . .
H18 H 0.420616 0.349090 0.823266 0.037 Uiso 1 1 calc R U

loop_
_atom_site_aniso_label
_atom_site_aniso_U_11
_atom_site_aniso_U_22
_atom_site_aniso_U_33
_atom_site_aniso_U_23
_atom_site_aniso_U_13
_atom_site_aniso_U_12
Sb1 0.02615(12) 0.03591(13) 0.02416(12) -0.00191(9) 0.00452(8) -0.00187(9)
Cu1 0.0258(2) 0.02262(19) 0.01815(17) 0.00393(13) 0.00148(14) 0.00275(14)
Cl1 0.0305(4) 0.0289(4) 0.0296(4) 0.0033(3) 0.0078(3) 0.0080(3)
F1 0.0460(14) 0.0643(16) 0.0954(19) -0.0452(14) 0.0115(13) -0.0159(12)
F2 0.082(2) 0.132(3) 0.0550(16) -0.0065(16) -0.0232(15) 0.0573(19)
F3 0.0496(14) 0.0419(13) 0.0673(15) -0.0176(11) 0.0134(11) -0.0030(10)
F4 0.0816(19) 0.0637(16) 0.0503(14) 0.0170(12) -0.0156(13) 0.0135(13)
F5 0.0615(17) 0.0893(19) 0.0815(19) -0.0224(15) 0.0454(15) -0.0293(14)
F6 0.0578(15) 0.0648(15) 0.0506(14) -0.0043(11) 0.0332(12) -0.0066(12)
N1 0.0211(12) 0.0196(12) 0.0187(11) 0.0007(9) -0.0015(9) -0.0007(9)
N2 0.0354(15) 0.0242(13) 0.0229(12) -0.0035(10) -0.0036(11) 0.0037(11)
N3 0.0376(16) 0.0217(13) 0.0353(14) 0.0029(11) -0.0075(12) -0.0032(11)
N4 0.0230(13) 0.0208(12) 0.0151(11) -0.0004(9) 0.0002(9) 0.0007(9)
N5 0.0226(13) 0.0229(13) 0.0274(13) -0.0004(10) -0.0019(10) 0.0008(10)
N6 0.0355(15) 0.0293(14) 0.0177(12) -0.0005(10) -0.0028(10) -0.0001(11)
N7 0.0283(14) 0.0261(13) 0.0207(12) 0.0015(10) 0.0043(10) 0.0043(10)
C1 0.0189(14) 0.0186(13) 0.0174(12) 0.0007(10) 0.0035(10) 0.0004(11)
C2 0.0184(13) 0.0195(14) 0.0170(13) -0.0011(10) 0.0027(10) 0.0028(11)
C3 0.0216(14) 0.0200(14) 0.0175(13) -0.0015(11) 0.0006(11) -0.0019(11)
C4 0.0244(15) 0.0176(13) 0.0268(15) 0.0026(11) -0.0074(12) 0.0033(12)
C5 0.0362(19) 0.0352(18) 0.0288(16) -0.0008(14) 0.0082(14) 0.0056(15)
C6 0.062(3) 0.041(2) 0.0289(18) -0.0113(15) -0.0144(16) 0.0121(18)
C7 0.040(2) 0.047(2) 0.046(2) 0.0109(17) -0.0003(16) -0.0141(17)
C8 0.062(3) 0.0192(16) 0.069(3) 0.0010(17) -0.019(2) -0.0054(16)
C9 0.0262(16) 0.0184(13) 0.0196(13) 0.0026(11) -0.0050(11) 0.0018(12)
C10 0.0276(17) 0.0365(18) 0.0327(17) -0.0030(14) 0.0100(13) 0.0004(14)
C11 0.034(2) 0.0286(18) 0.056(2) -0.0060(16) 0.0026(16) -0.0076(14)
C12 0.056(2) 0.0353(19) 0.0300(18) -0.0076(14) 0.0131(16) 0.0002(16)
C13 0.063(3) 0.0336(19) 0.0245(17) -0.0031(14) -0.0180(16) -0.0026(17)
C14 0.0270(16) 0.0363(18) 0.0237(15) 0.0062(13) 0.0033(12) 0.0017(13)
C15 0.041(2) 0.044(2) 0.0215(15) 0.0095(14) -0.0025(14) 0.0010(16)
C16 0.043(2) 0.0404(19) 0.0194(14) -0.0021(13) 0.0075(13) -0.0105(15)
C17 0.0291(17) 0.0401(19) 0.0276(16) -0.0057(14) 0.0076(13) -0.0021(14)
C18 0.0282(17) 0.0396(19) 0.0255(16) 0.0025(13) 0.0030(13) 0.0061(14)

loop_
_atom_type_symbol
_atom_type_description
_atom_type_scat_dispersion_real
_atom_type_scat_dispersion_imag
_atom_type_scat_source
C C 0.0033 0.0016 'International Tables Vol C Tables 4.2.6.8 and 6.1.1.4'
H H 0.0000 0.0000 'International Tables Vol C Tables 4.2.6.8 and 6.1.1.4'
N N 0.0061 0.0033 'International Tables Vol C Tables 4.2.6.8 and 6.1.1.4'
F F 0.0171 0.0103 'International Tables Vol C Tables 4.2.6.8 and 6.1.1.4'
Cl Cl 0.1484 0.1585 'International Tables Vol C Tables 4.2.6.8 and 6.1.1.4'
Cu Cu 0.3201 1.2651 'International Tables Vol C Tables 4.2.6.8 and 6.1.1.4'
Sb Sb -0.5866 1.5461 'International Tables Vol C Tables 4.2.6.8 and 6.1.1.4'

loop_
_geom_angle_atom_site_label_1
_geom_angle_atom_site_label_2
_geom_angle_atom_site_label_3
_geom_angle
_geom_angle_site_symmetry_1
_geom_angle_site_symmetry_3
F4 Sb1 F5 91.03(13) . .
F4 Sb1 F2 179.31(14) . .
F5 Sb1 F2 89.52(14) . .
F4 Sb1 F3 89.49(11) . .
F5 Sb1 F3 90.70(10) . .
F2 Sb1 F3 90.08(12) . .
F4 Sb1 F1 90.20(12) . .
F5 Sb1 F1 91.29(11) . .
F2 Sb1 F1 90.20(13) . .
F3 Sb1 F1 177.99(10) . .
F4 Sb1 F6 89.52(12) . .
F5 Sb1 F6 178.84(11) . .
F2 Sb1 F6 89.93(13) . .
F3 Sb1 F6 90.32(10) . .
F1 Sb1 F6 87.69(10) . .
N7 Cu1 N4 118.41(10) . .
N7 Cu1 N1 125.28(10) . .
N4 Cu1 N1 78.47(9) . .
N7 Cu1 Cl1 105.70(8) . .
N4 Cu1 Cl1 122.42(7) . .
N1 Cu1 Cl1 105.26(7) . .
C4 N1 C1 118.9(2) . .
C4 N1 Cu1 122.05(18) . .
C1 N1 Cu1 114.55(18) . .
C4 N2 C6 122.6(3) . .
C4 N2 C5 121.1(2) . .
C6 N2 C5 114.8(3) . .
C4 N3 C8 122.1(3) . .
C4 N3 C7 120.1(3) . .
C8 N3 C7 115.8(3) . .
C2 N4 C9 120.5(2) . .
C2 N4 Cu1 117.97(19) . .
C9 N4 Cu1 121.34(18) . .
C9 N5 C11 123.4(3) . .
C9 N5 C10 120.4(3) . .
C11 N5 C10 115.1(3) . .
C9 N6 C12 120.7(3) . .
C9 N6 C13 123.3(3) . .
C12 N6 C13 115.3(3) . .
C14 N7 C18 117.2(3) . .
C14 N7 Cu1 121.6(2) . .
C18 N7 Cu1 120.6(2) . .
N1 C1 C3 126.8(3) . 3_666
N1 C1 C2 114.1(2) . .
C3 C1 C2 119.1(2) 3_666 .
N4 C2 C3 125.7(3) . .
N4 C2 C1 114.5(2) . .
C3 C2 C1 119.8(2) . .
C1 C3 C2 121.1(3) 3_666 .
C1 C3 H3 119.4 3_666 .
C2 C3 H3 119.4 . .
N3 C4 N2 119.6(3) . .
N3 C4 N1 119.1(3) . .
N2 C4 N1 121.2(3) . .
N2 C5 H5A 109.5 . .
N2 C5 H5B 109.5 . .
H5A C5 H5B 109.5 . .
N2 C5 H5C 109.5 . .
H5A C5 H5C 109.5 . .
H5B C5 H5C 109.5 . .
N2 C6 H6A 109.5 . .
N2 C6 H6B 109.5 . .
H6A C6 H6B 109.5 . .
N2 C6 H6C 109.5 . .
H6A C6 H6C 109.5 . .
H6B C6 H6C 109.5 . .
N3 C7 H7A 109.5 . .
N3 C7 H7B 109.5 . .
H7A C7 H7B 109.5 . .
N3 C7 H7C 109.5 . .
H7A C7 H7C 109.5 . .
H7B C7 H7C 109.5 . .
N3 C8 H8A 109.5 . .
N3 C8 H8B 109.5 . .
H8A C8 H8B 109.5 . .
N3 C8 H8C 109.5 . .
H8A C8 H8C 109.5 . .
H8B C8 H8C 109.5 . .
N6 C9 N5 122.9(3) . .
N6 C9 N4 119.4(3) . .
N5 C9 N4 117.5(3) . .
N5 C10 H10A 109.5 . .
N5 C10 H10B 109.5 . .
H10A C10 H10B 109.5 . .
N5 C10 H10C 109.5 . .
H10A C10 H10C 109.5 . .
H10B C10 H10C 109.5 . .
N5 C11 H11A 109.5 . .
N5 C11 H11B 109.5 . .
H11A C11 H11B 109.5 . .
N5 C11 H11C 109.5 . .
H11A C11 H11C 109.5 . .
H11B C11 H11C 109.5 . .
N6 C12 H12A 109.5 . .
N6 C12 H12B 109.5 . .
H12A C12 H12B 109.5 . .
N6 C12 H12C 109.5 . .
H12A C12 H12C 109.5 . .
H12B C12 H12C 109.5 . .
N6 C13 H13A 109.5 . .
N6 C13 H13B 109.5 . .
H13A C13 H13B 109.5 . .
N6 C13 H13C 109.5 . .
H13A C13 H13C 109.5 . .
H13B C13 H13C 109.5 . .
N7 C14 C15 123.0(3) . .
N7 C14 H14 118.5 . .
C15 C14 H14 118.5 . .
C16 C15 C14 118.9(3) . .
C16 C15 H15 120.6 . .
C14 C15 H15 120.6 . .
C15 C16 C17 119.0(3) . .
C15 C16 H16 120.5 . .
C17 C16 H16 120.5 . .
C18 C17 C16 118.3(3) . .
C18 C17 H17 120.8 . .
C16 C17 H17 120.8 . .
N7 C18 C17 123.5(3) . .
N7 C18 H18 118.3 . .
C17 C18 H18 118.3 . .

loop_
_geom_bond_atom_site_label_1
_geom_bond_atom_site_label_2
_geom_bond_distance
_geom_bond_site_symmetry_2
Sb1 F4 1.851(2) .
Sb1 F5 1.855(2) .
Sb1 F2 1.858(3) .
Sb1 F3 1.860(2) .
Sb1 F1 1.862(2) .
Sb1 F6 1.865(2) .
Cu1 N7 1.992(2) .
Cu1 N4 2.009(2) .
Cu1 N1 2.083(2) .
Cu1 Cl1 2.2740(8) .
N1 C4 1.355(3) .
N1 C1 1.356(3) .
N2 C4 1.348(4) .
N2 C6 1.464(4) .
N2 C5 1.467(4) .
N3 C4 1.334(4) .
N3 C8 1.459(4) .
N3 C7 1.469(4) .
N4 C2 1.324(3) .
N4 C9 1.387(4) .
N5 C9 1.332(4) .
N5 C11 1.467(4) .
N5 C10 1.468(4) .
N6 C9 1.325(4) .
N6 C12 1.464(4) .
N6 C13 1.465(4) .
N7 C14 1.333(4) .
N7 C18 1.343(4) .
C1 C3 1.383(4) 3_666
C1 C2 1.485(4) .
C2 C3 1.408(4) .
C3 H3 0.9300 .
C5 H5A 0.9600 .
C5 H5B 0.9600 .
C5 H5C 0.9600 .
C6 H6A 0.9600 .
C6 H6B 0.9600 .
C6 H6C 0.9600 .
C7 H7A 0.9600 .
C7 H7B 0.9600 .
C7 H7C 0.9600 .
C8 H8A 0.9600 .
C8 H8B 0.9600 .
C8 H8C 0.9600 .
C10 H10A 0.9600 .
C10 H10B 0.9600 .
C10 H10C 0.9600 .
C11 H11A 0.9600 .
C11 H11B 0.9600 .
C11 H11C 0.9600 .
C12 H12A 0.9600 .
C12 H12B 0.9600 .
C12 H12C 0.9600 .
C13 H13A 0.9600 .
C13 H13B 0.9600 .
C13 H13C 0.9600 .
C14 C15 1.386(4) .
C14 H14 0.9300 .
C15 C16 1.370(5) .
C15 H15 0.9300 .
C16 C17 1.384(5) .
C16 H16 0.9300 .
C17 C18 1.376(4) .
C17 H17 0.9300 .
C18 H18 0.9300 .

loop_
_geom_torsion_atom_site_label_1
_geom_torsion_atom_site_label_2
_geom_torsion_atom_site_label_3
_geom_torsion_atom_site_label_4
_geom_torsion
_geom_torsion_site_symmetry_1
_geom_torsion_site_symmetry_4
C4 N1 C1 C3 25.4(4) . 3_666
Cu1 N1 C1 C3 -177.8(2) . 3_666
C4 N1 C1 C2 -155.0(2) . .
Cu1 N1 C1 C2 1.8(3) . .
C9 N4 C2 C3 -10.2(4) . .
Cu1 N4 C2 C3 174.1(2) . .
C9 N4 C2 C1 168.8(2) . .
Cu1 N4 C2 C1 -6.9(3) . .
N1 C1 C2 N4 3.1(3) . .
C3 C1 C2 N4 -177.2(2) 3_666 .
N1 C1 C2 C3 -177.8(2) . .
C3 C1 C2 C3 1.8(4) 3_666 .
N4 C2 C3 C1 177.1(3) . 3_666
C1 C2 C3 C1 -1.8(4) . 3_666
C8 N3 C4 N2 26.4(4) . .
C7 N3 C4 N2 -170.5(3) . .
C8 N3 C4 N1 -148.7(3) . .
C7 N3 C4 N1 14.4(4) . .
C6 N2 C4 N3 39.1(4) . .
C5 N2 C4 N3 -155.7(3) . .
C6 N2 C4 N1 -145.9(3) . .
C5 N2 C4 N1 19.3(4) . .
C1 N1 C4 N3 -134.6(3) . .
Cu1 N1 C4 N3 70.4(3) . .
C1 N1 C4 N2 50.4(4) . .
Cu1 N1 C4 N2 -104.6(3) . .
C12 N6 C9 N5 164.0(3) . .
C13 N6 C9 N5 -25.8(4) . .
C12 N6 C9 N4 -21.3(4) . .
C13 N6 C9 N4 148.9(3) . .
C11 N5 C9 N6 -29.0(4) . .
C10 N5 C9 N6 163.5(3) . .
C11 N5 C9 N4 156.2(3) . .
C10 N5 C9 N4 -11.3(4) . .
C2 N4 C9 N6 106.1(3) . .
Cu1 N4 C9 N6 -78.3(3) . .
C2 N4 C9 N5 -78.9(3) . .
Cu1 N4 C9 N5 96.7(3) . .
C18 N7 C14 C15 2.2(5) . .
Cu1 N7 C14 C15 -168.7(3) . .
N7 C14 C15 C16 -0.1(5) . .
C14 C15 C16 C17 -1.5(5) . .
C15 C16 C17 C18 0.9(5) . .
C14 N7 C18 C17 -2.8(5) . .
Cu1 N7 C18 C17 168.2(2) . .
C16 C17 C18 N7 1.3(5) . .
